data_7031106
loop_
_publ_author_name
'Crespo, Olga'
'Gimeno, M Concepci\'on'
'Laguna, Antonio'
'Marriott, Rosie'
'S\'aez-Rocher, Jos\'e M'
'Villacampa, M. Dolores'

_publ_section_title
;
 A comparative study of structural patterns and luminescent properties of
 silver-DAFO complexes with carborane- versus
 &quot;classical&quot;-diphosphanes.
;
_journal_issue 32
_journal_name_full 'Dalton transactions (Cambridge, England : 2003)'
_journal_page_first 12214
_journal_page_last 12220
_journal_paper_doi 10.1039/c4dt00797b
_journal_volume 43
_journal_year 2014
_chemical_formula_sum 'C30 H21 Ag F3 N2 O4 P S'
_chemical_formula_weight 701.39
_chemical_name_systematic
; 
 ? 
;
_space_group_IT_number 2
_symmetry_cell_setting triclinic
_symmetry_space_group_name_Hall '-P 1'
_symmetry_space_group_name_H-M 'P -1'
_atom_sites_solution_hydrogens geom
_atom_sites_solution_primary direct
_atom_sites_solution_secondary difmap
_audit_creation_method SHELXL-97
_cell_angle_alpha 84.53(3)
_cell_angle_beta 70.92(3)
_cell_angle_gamma 76.81(3)
_cell_formula_units_Z 2
_cell_length_a 8.9627(18)
_cell_length_b 12.895(3)
_cell_length_c 13.264(3)
_cell_measurement_reflns_used 20103
_cell_measurement_temperature 373(2)
_cell_measurement_theta_max 28.8170
_cell_measurement_theta_min 4.2673
_cell_volume 1410.2(6)
_computing_cell_refinement 'Crysalis RED'
_computing_data_collection 'Crysalis CCD'
_computing_data_reduction 'Crysalis RED'
_computing_molecular_graphics 'Siemens XP'
_computing_publication_material 'SHELXL-97 (Sheldrick, 1997)'
_computing_structure_refinement 'SHELXL-97 (Sheldrick, 1997)'
_computing_structure_solution 'SHELXS-97 (Sheldrick, 1990)'
_diffrn_ambient_temperature 373(2)
_diffrn_detector_area_resol_mean 16.06
_diffrn_measured_fraction_theta_full 0.995
_diffrn_measured_fraction_theta_max 0.995
_diffrn_measurement_device_type 'Xcalibur Oxford Diffraction'
_diffrn_measurement_method \w-scans
_diffrn_radiation_monochromator graphite
_diffrn_radiation_source 'fine-focus sealed tube'
_diffrn_radiation_type MoK\a
_diffrn_radiation_wavelength 0.71073
_diffrn_reflns_av_R_equivalents 0.0252
_diffrn_reflns_av_sigmaI/netI 0.0098
_diffrn_reflns_limit_h_max 10
_diffrn_reflns_limit_h_min -10
_diffrn_reflns_limit_k_max 15
_diffrn_reflns_limit_k_min -15
_diffrn_reflns_limit_l_max 15
_diffrn_reflns_limit_l_min -15
_diffrn_reflns_number 78513
_diffrn_reflns_theta_full 25.00
_diffrn_reflns_theta_max 25.00
_diffrn_reflns_theta_min 4.28
_exptl_absorpt_coefficient_mu 0.905
_exptl_absorpt_correction_T_max 0.8914
_exptl_absorpt_correction_T_min 0.6126
_exptl_absorpt_correction_type multi-scan
_exptl_absorpt_process_details SADABS
_exptl_crystal_colour colourless
_exptl_crystal_density_diffrn 1.652
_exptl_crystal_density_method 'not measured'
_exptl_crystal_description 'Irregular prism'
_exptl_crystal_F_000 704
_exptl_crystal_size_max 0.60
_exptl_crystal_size_mid 0.50
_exptl_crystal_size_min 0.13
_refine_diff_density_max 0.429
_refine_diff_density_min -0.388
_refine_diff_density_rms 0.050
_refine_ls_extinction_method none
_refine_ls_goodness_of_fit_ref 1.037
_refine_ls_hydrogen_treatment riding
_refine_ls_matrix_type full
_refine_ls_number_parameters 379
_refine_ls_number_reflns 4945
_refine_ls_number_restraints 9
_refine_ls_restrained_S_all 1.036
_refine_ls_R_factor_all 0.0217
_refine_ls_R_factor_gt 0.0204
_refine_ls_shift/su_max 0.001
_refine_ls_shift/su_mean 0.000
_refine_ls_structure_factor_coef Fsqd
_refine_ls_weighting_details 'calc w=1/[\s^2^(Fo^2^)+(0.0187P)^2^+1.6245P] where P=(Fo^2^+2Fc^2^)/3'
_refine_ls_weighting_scheme calc
_refine_ls_wR_factor_gt 0.0480
_refine_ls_wR_factor_ref 0.0486
_reflns_number_gt 4742
_reflns_number_total 4945
_reflns_threshold_expression >2sigma(I)
_cod_data_source_file c4dt00797b1.cif
_cod_data_source_block ol78
_cod_depositor_comments
;
The following automatic conversions were performed:

'_symmetry_cell_setting' value 'Triclinic' changed to 'triclinic'
according to
/usr/data/users/saulius/crontab/automatic-downloads/rss-feeds/RSC/lib/dictionaries/cif_core.dic
dictionary named 'cif_core.dic' version 2.4.2 from 2011-04-26.

Automatic conversion script
Id: cif_fix_values 2281 2013-09-26 08:29:07Z andrius 

 Adding full bibliography for 7031104--7031106.cif.
;
_cod_original_cell_volume 1410.2(5)
_cod_original_sg_symbol_H-M P-1
_cod_database_code 7031106

loop_
_symmetry_equiv_pos_as_xyz
'x, y, z'
'-x, -y, -z'

loop_
_atom_site_label
_atom_site_type_symbol
_atom_site_fract_x
_atom_site_fract_y
_atom_site_fract_z
_atom_site_U_iso_or_equiv
_atom_site_adp_type
_atom_site_occupancy
_atom_site_symmetry_multiplicity
_atom_site_calc_flag
_atom_site_refinement_flags
Ag1 Ag 0.381534(17) 0.612735(11) 0.286124(11) 0.01954(5) Uani 1 1 d .
C1 C 0.3045(2) 0.50728(14) 0.56946(14) 0.0169(4) Uani 1 1 d .
H1 H 0.3587 0.5526 0.5873 0.020 Uiso 1 1 calc R
C2 C 0.2376(2) 0.43609(15) 0.64751(15) 0.0181(4) Uani 1 1 d .
H2 H 0.2474 0.4354 0.7152 0.022 Uiso 1 1 calc R
C3 C 0.1560(2) 0.36598(14) 0.62492(14) 0.0173(4) Uani 1 1 d .
H3 H 0.1111 0.3175 0.6758 0.021 Uiso 1 1 calc R
C4 C 0.1456(2) 0.37238(14) 0.52277(14) 0.0155(4) Uani 1 1 d .
C5 C 0.0679(2) 0.31363(14) 0.46809(15) 0.0188(4) Uani 1 1 d .
C6 C 0.1014(2) 0.36055(14) 0.35597(15) 0.0178(4) Uani 1 1 d .
C7 C 0.0581(2) 0.34309(16) 0.26931(16) 0.0226(4) Uani 1 1 d .
H7 H 0.0032 0.2897 0.2704 0.027 Uiso 1 1 calc R
C8 C 0.1006(2) 0.40934(17) 0.18029(16) 0.0237(4) Uani 1 1 d .
H8 H 0.0730 0.4009 0.1202 0.028 Uiso 1 1 calc R
C9 C 0.1836(2) 0.48784(16) 0.18023(15) 0.0198(4) Uani 1 1 d .
H9 H 0.2100 0.5309 0.1194 0.024 Uiso 1 1 calc R
C10 C 0.1857(2) 0.44076(14) 0.34856(14) 0.0140(3) Uani 1 1 d .
C11 C 0.2159(2) 0.44686(13) 0.45035(14) 0.0137(3) Uani 1 1 d .
C21 C 0.2352(2) 0.88387(14) 0.28143(14) 0.0159(4) Uani 1 1 d D
C22 C 0.1761(2) 0.97291(15) 0.34520(15) 0.0209(4) Uani 1 1 d D
H22 H 0.2334 0.9867 0.3878 0.025 Uiso 1 1 calc R
C23 C 0.0317(2) 1.04147(16) 0.34555(17) 0.0254(4) Uani 1 1 d D
H23 H -0.0082 1.1004 0.3891 0.030 Uiso 1 1 calc R
C24 C -0.0528(2) 1.02216(16) 0.28119(16) 0.0249(4) Uani 1 1 d D
H24 H -0.1482 1.0689 0.2804 0.030 Uiso 1 1 calc R
C25 C 0.0048(2) 0.93327(17) 0.21807(16) 0.0250(4) Uani 1 1 d D
H25 H -0.0523 0.9201 0.1751 0.030 Uiso 1 1 calc R
C26 C 0.1472(2) 0.86385(15) 0.21877(14) 0.0202(4) Uani 1 1 d D
H26 H 0.1844 0.8035 0.1772 0.024 Uiso 1 1 calc R
C31 C 0.4771(2) 0.81794(14) 0.39011(14) 0.0150(4) Uani 1 1 d D
C32 C 0.5982(2) 0.87335(14) 0.37958(14) 0.0171(4) Uani 1 1 d D
H32 H 0.6498 0.9010 0.3132 0.021 Uiso 1 1 calc R
C33 C 0.6422(2) 0.88741(14) 0.46786(15) 0.0196(4) Uani 1 1 d D
H33 H 0.7234 0.9241 0.4604 0.024 Uiso 1 1 calc R
C34 C 0.5650(2) 0.84665(15) 0.56707(15) 0.0206(4) Uani 1 1 d D
H34 H 0.5947 0.8560 0.6260 0.025 Uiso 1 1 calc R
C35 C 0.4438(2) 0.79216(15) 0.57854(15) 0.0214(4) Uani 1 1 d D
H35 H 0.3916 0.7654 0.6452 0.026 Uiso 1 1 calc R
C36 C 0.4002(2) 0.77750(15) 0.49054(15) 0.0195(4) Uani 1 1 d D
H36 H 0.3192 0.7405 0.4985 0.023 Uiso 1 1 calc R
C41 C 0.5764(2) 0.82568(15) 0.16101(14) 0.0169(4) Uani 1 1 d D
C42 C 0.5711(2) 0.93022(16) 0.12256(16) 0.0236(4) Uani 1 1 d D
H42 H 0.4815 0.9833 0.1528 0.028 Uiso 1 1 calc R
C43 C 0.6999(3) 0.95516(18) 0.03879(17) 0.0304(5) Uani 1 1 d D
H43 H 0.6954 1.0248 0.0122 0.036 Uiso 1 1 calc R
C44 C 0.8345(3) 0.87715(19) -0.00509(16) 0.0303(5) Uani 1 1 d D
H44 H 0.9211 0.8947 -0.0602 0.036 Uiso 1 1 calc R
C45 C 0.8410(2) 0.77322(18) 0.03255(16) 0.0277(5) Uani 1 1 d D
H45 H 0.9322 0.7209 0.0034 0.033 Uiso 1 1 calc R
C46 C 0.7108(2) 0.74687(16) 0.11420(15) 0.0216(4) Uani 1 1 d D
H46 H 0.7135 0.6764 0.1377 0.026 Uiso 1 1 calc R
C50 C 0.5944(2) 0.31575(16) 0.08671(15) 0.0229(4) Uani 1 1 d .
F1 F 0.49088(15) 0.26586(11) 0.15907(10) 0.0362(3) Uani 1 1 d .
F2 F 0.51095(15) 0.38784(11) 0.03583(10) 0.0339(3) Uani 1 1 d .
F3 F 0.69439(17) 0.24438(12) 0.01551(11) 0.0454(4) Uani 1 1 d .
N1 N 0.29536(17) 0.51424(12) 0.46942(12) 0.0152(3) Uani 1 1 d .
N2 N 0.22808(17) 0.50485(12) 0.26432(11) 0.0149(3) Uani 1 1 d .
O1 O -0.00940(17) 0.24635(11) 0.50670(12) 0.0262(3) Uani 1 1 d .
O2 O 0.58454(16) 0.43933(11) 0.23212(11) 0.0262(3) Uani 1 1 d .
O3 O 0.80192(16) 0.28430(11) 0.18654(11) 0.0226(3) Uani 1 1 d .
O4 O 0.79932(18) 0.43544(13) 0.06237(12) 0.0325(4) Uani 1 1 d .
P1 P 0.42127(5) 0.78793(4) 0.27728(4) 0.01442(10) Uani 1 1 d .
S50 S 0.70855(5) 0.37596(4) 0.14823(3) 0.01600(10) Uani 1 1 d .

loop_
_atom_site_aniso_label
_atom_site_aniso_U_11
_atom_site_aniso_U_22
_atom_site_aniso_U_33
_atom_site_aniso_U_23
_atom_site_aniso_U_13
_atom_site_aniso_U_12
Ag1 0.02165(8) 0.01357(8) 0.02353(8) 0.00092(5) -0.00546(6) -0.00691(5)
C1 0.0162(9) 0.0165(9) 0.0182(9) -0.0034(7) -0.0069(7) -0.0003(7)
C2 0.0187(9) 0.0194(9) 0.0149(9) -0.0014(7) -0.0069(7) 0.0018(7)
C3 0.0164(9) 0.0140(9) 0.0167(9) 0.0031(7) -0.0027(7) 0.0010(7)
C4 0.0120(8) 0.0129(8) 0.0188(9) -0.0013(7) -0.0027(7) 0.0001(7)
C5 0.0136(9) 0.0156(9) 0.0254(10) -0.0017(8) -0.0051(8) -0.0005(7)
C6 0.0142(9) 0.0159(9) 0.0223(10) -0.0027(7) -0.0047(7) -0.0022(7)
C7 0.0176(9) 0.0228(10) 0.0295(11) -0.0073(8) -0.0086(8) -0.0040(8)
C8 0.0201(10) 0.0324(11) 0.0211(10) -0.0085(8) -0.0095(8) -0.0025(8)
C9 0.0168(9) 0.0260(10) 0.0143(9) -0.0018(7) -0.0037(7) -0.0011(8)
C10 0.0106(8) 0.0143(9) 0.0157(9) -0.0029(7) -0.0036(7) 0.0006(7)
C11 0.0118(8) 0.0121(8) 0.0142(8) -0.0023(7) -0.0022(7) 0.0013(7)
C21 0.0155(9) 0.0162(9) 0.0141(9) 0.0034(7) -0.0012(7) -0.0060(7)
C22 0.0231(10) 0.0173(9) 0.0234(10) -0.0018(8) -0.0081(8) -0.0049(8)
C23 0.0252(10) 0.0179(10) 0.0282(11) -0.0030(8) -0.0034(9) -0.0013(8)
C24 0.0177(9) 0.0259(11) 0.0262(10) 0.0060(8) -0.0046(8) -0.0008(8)
C25 0.0213(10) 0.0359(12) 0.0188(10) 0.0027(8) -0.0077(8) -0.0073(9)
C26 0.0219(9) 0.0220(10) 0.0150(9) -0.0016(7) -0.0029(8) -0.0050(8)
C31 0.0150(8) 0.0121(8) 0.0150(9) -0.0003(7) -0.0034(7) 0.0009(7)
C32 0.0184(9) 0.0135(9) 0.0164(9) 0.0013(7) -0.0023(7) -0.0027(7)
C33 0.0208(9) 0.0158(9) 0.0233(10) -0.0018(7) -0.0080(8) -0.0038(7)
C34 0.0244(10) 0.0171(9) 0.0193(9) -0.0038(7) -0.0090(8) 0.0024(8)
C35 0.0221(10) 0.0216(10) 0.0150(9) 0.0020(7) -0.0023(8) -0.0002(8)
C36 0.0171(9) 0.0192(9) 0.0203(10) 0.0022(7) -0.0033(7) -0.0048(7)
C41 0.0197(9) 0.0192(9) 0.0127(9) 0.0001(7) -0.0048(7) -0.0062(7)
C42 0.0247(10) 0.0221(10) 0.0229(10) 0.0032(8) -0.0060(8) -0.0062(8)
C43 0.0376(12) 0.0325(12) 0.0230(11) 0.0116(9) -0.0085(9) -0.0174(10)
C44 0.0288(11) 0.0480(14) 0.0149(10) 0.0020(9) -0.0003(8) -0.0205(10)
C45 0.0228(10) 0.0393(12) 0.0181(10) -0.0090(9) 0.0002(8) -0.0071(9)
C46 0.0249(10) 0.0216(10) 0.0168(9) -0.0026(8) -0.0044(8) -0.0040(8)
C50 0.0240(10) 0.0265(10) 0.0186(9) -0.0062(8) -0.0065(8) -0.0038(8)
F1 0.0367(7) 0.0408(7) 0.0394(7) 0.0037(6) -0.0139(6) -0.0236(6)
F2 0.0316(7) 0.0483(8) 0.0284(7) 0.0021(6) -0.0197(6) -0.0074(6)
F3 0.0449(8) 0.0515(9) 0.0393(8) -0.0316(7) -0.0129(7) 0.0027(7)
N1 0.0143(7) 0.0138(7) 0.0168(8) -0.0013(6) -0.0050(6) -0.0007(6)
N2 0.0121(7) 0.0173(8) 0.0130(7) -0.0018(6) -0.0017(6) -0.0011(6)
O1 0.0253(7) 0.0233(7) 0.0326(8) 0.0047(6) -0.0092(6) -0.0123(6)
O2 0.0246(7) 0.0270(8) 0.0272(8) -0.0128(6) -0.0105(6) 0.0026(6)
O3 0.0195(7) 0.0248(7) 0.0221(7) 0.0026(6) -0.0078(6) -0.0013(6)
O4 0.0306(8) 0.0420(9) 0.0301(8) 0.0172(7) -0.0140(7) -0.0185(7)
P1 0.0158(2) 0.0126(2) 0.0139(2) 0.00078(17) -0.00283(18) -0.00410(17)
S50 0.0156(2) 0.0186(2) 0.0143(2) -0.00045(17) -0.00530(17) -0.00349(17)

loop_
_atom_type_symbol
_atom_type_description
_atom_type_scat_dispersion_real
_atom_type_scat_dispersion_imag
_atom_type_scat_source
C C 0.0033 0.0016 'International Tables Vol C Tables 4.2.6.8 and 6.1.1.4'
H H 0.0000 0.0000 'International Tables Vol C Tables 4.2.6.8 and 6.1.1.4'
N N 0.0061 0.0033 'International Tables Vol C Tables 4.2.6.8 and 6.1.1.4'
O O 0.0106 0.0060 'International Tables Vol C Tables 4.2.6.8 and 6.1.1.4'
P P 0.1023 0.0942 'International Tables Vol C Tables 4.2.6.8 and 6.1.1.4'
F F 0.0171 0.0103 'International Tables Vol C Tables 4.2.6.8 and 6.1.1.4'
S S 0.1246 0.1234 'International Tables Vol C Tables 4.2.6.8 and 6.1.1.4'
Ag Ag -0.8971 1.1015 'International Tables Vol C Tables 4.2.6.8 and 6.1.1.4'

loop_
_geom_angle_atom_site_label_1
_geom_angle_atom_site_label_2
_geom_angle_atom_site_label_3
_geom_angle
N2 Ag1 P1 146.69(4)
N2 Ag1 O2 77.44(5)
P1 Ag1 O2 130.18(4)
N2 Ag1 N1 75.60(6)
P1 Ag1 N1 120.26(4)
O2 Ag1 N1 83.41(6)
N1 C1 C2 123.78(17)
C3 C2 C1 120.50(17)
C4 C3 C2 116.31(17)
C3 C4 C11 118.89(17)
C3 C4 C5 132.78(17)
C11 C4 C5 108.32(16)
O1 C5 C4 127.24(18)
O1 C5 C6 127.52(18)
C4 C5 C6 105.19(15)
C7 C6 C10 118.84(18)
C7 C6 C5 133.21(17)
C10 C6 C5 107.83(16)
C6 C7 C8 116.65(18)
C9 C8 C7 120.60(18)
N2 C9 C8 123.19(18)
N2 C10 C6 125.61(17)
N2 C10 C11 124.77(16)
C6 C10 C11 109.59(16)
N1 C11 C4 126.12(16)
N1 C11 C10 124.84(16)
C4 C11 C10 109.03(15)
C22 C21 C26 119.19(17)
C22 C21 P1 123.49(15)
C26 C21 P1 117.29(14)
C21 C22 C23 120.19(18)
C24 C23 C22 120.13(19)
C25 C24 C23 119.93(19)
C24 C25 C26 120.14(19)
C25 C26 C21 120.39(18)
C32 C31 C36 119.06(17)
C32 C31 P1 123.21(14)
C36 C31 P1 117.62(14)
C33 C32 C31 120.29(17)
C34 C33 C32 120.02(17)
C35 C34 C33 120.15(18)
C34 C35 C36 119.98(18)
C35 C36 C31 120.50(17)
C42 C41 C46 119.36(18)
C42 C41 P1 122.74(15)
C46 C41 P1 117.74(14)
C43 C42 C41 119.9(2)
C44 C43 C42 120.4(2)
C45 C44 C43 120.20(19)
C44 C45 C46 119.9(2)
C45 C46 C41 120.28(19)
F1 C50 F2 107.82(16)
F1 C50 F3 107.76(17)
F2 C50 F3 107.46(16)
F1 C50 S50 111.36(13)
F2 C50 S50 112.02(14)
F3 C50 S50 110.24(14)
C11 N1 C1 114.40(16)
C11 N1 Ag1 102.12(11)
C1 N1 Ag1 143.48(12)
C10 N2 C9 115.11(16)
C10 N2 Ag1 112.21(11)
C9 N2 Ag1 132.43(13)
S50 O2 Ag1 148.10(9)
C41 P1 C21 105.87(9)
C41 P1 C31 104.03(8)
C21 P1 C31 105.84(9)
C41 P1 Ag1 117.26(7)
C21 P1 Ag1 110.51(6)
C31 P1 Ag1 112.46(6)
O4 S50 O3 115.50(9)
O4 S50 O2 115.24(10)
O3 S50 O2 113.85(9)
O4 S50 C50 103.96(9)
O3 S50 C50 102.39(9)
O2 S50 C50 103.58(9)

loop_
_geom_bond_atom_site_label_1
_geom_bond_atom_site_label_2
_geom_bond_distance
Ag1 N2 2.2629(16)
Ag1 P1 2.3524(7)
Ag1 O2 2.5339(17)
Ag1 N1 2.5983(17)
C1 N1 1.349(2)
C1 C2 1.392(3)
C2 C3 1.392(3)
C3 C4 1.382(3)
C4 C11 1.395(3)
C4 C5 1.503(3)
C5 O1 1.205(2)
C5 C6 1.512(3)
C6 C7 1.380(3)
C6 C10 1.393(3)
C7 C8 1.390(3)
C8 C9 1.386(3)
C9 N2 1.352(2)
C10 N2 1.329(2)
C10 C11 1.473(2)
C11 N1 1.330(2)
C21 C22 1.389(3)
C21 C26 1.393(3)
C21 P1 1.824(2)
C22 C23 1.390(3)
C23 C24 1.383(3)
C24 C25 1.383(3)
C25 C26 1.384(3)
C31 C32 1.394(3)
C31 C36 1.397(3)
C31 P1 1.8243(19)
C32 C33 1.391(3)
C33 C34 1.388(3)
C34 C35 1.384(3)
C35 C36 1.387(3)
C41 C42 1.391(3)
C41 C46 1.394(3)
C41 P1 1.8197(19)
C42 C43 1.391(3)
C43 C44 1.380(3)
C44 C45 1.380(3)
C45 C46 1.390(3)
C50 F1 1.330(2)
C50 F2 1.331(2)
C50 F3 1.333(2)
C50 S50 1.828(2)
O2 S50 1.4463(15)
O3 S50 1.4380(15)
O4 S50 1.4350(15)

loop_
_geom_hbond_atom_site_label_D
_geom_hbond_atom_site_label_H
_geom_hbond_atom_site_label_A
_geom_hbond_distance_DH
_geom_hbond_distance_HA
_geom_hbond_distance_DA
_geom_hbond_angle_DHA
_geom_hbond_site_symmetry_A
C35 H35 O3 0.93 2.47 3.384(3) 167.2 2_666
C7 H7 O3 0.93 2.42 3.107(2) 130.1 1_455
C9 H9 O4 0.93 2.43 3.240(2) 145.0 2_665
C26 H26 F3 0.93 2.50 3.265(2) 139.1 2_665
C23 H23 O1 0.93 2.55 3.436(3) 158.8 1_565
